data_7100692
loop_
_publ_author_name
'Yue Wang'
'Cheng Huo'
'Wenjing Tian'
'Hongyu Zhang'
'Jingying Zhang'
'Peng Zhang'

_publ_section_title
;
Efficient Single-layer Electroluminescent Device Based
on a Bipolar Emitting Boron-containing Material
;
_journal_name_full 'Chemical Communications'
_journal_paper_doi 10.1039/b513918j
_journal_year 2006
_chemical_formula_sum 'C43 H41 B N2 O2'
_chemical_formula_weight 628.59
_space_group_IT_number 14
_symmetry_cell_setting monoclinic
_symmetry_space_group_name_Hall '-P 2ybc'
_symmetry_space_group_name_H-M 'P 1 21/c 1'
_cell_angle_alpha 90.00
_cell_angle_beta 99.93(3)
_cell_angle_gamma 90.00
_cell_formula_units_Z 4
_cell_length_a 16.815(3)
_cell_length_b 10.182(2)
_cell_length_c 20.772(4)
_cell_measurement_temperature 293(2)
_cell_volume 3503.3(12)
_diffrn_ambient_temperature 293(2)
_exptl_crystal_density_diffrn 1.192
_cod_depositor_comments
;
The following automatic conversions were performed:
'_symmetry_cell_setting' value 'MONOCLINIC' changed to 'monoclinic'
according to '/home/saulius/struct/CIF-dictionaries/cif_core.dic'
dictionary named 'cif_core.dic' version 2.4.1 from 2010-06-29.

Automatic conversion script
Id: cif_fix_enum 1527 2010-12-29 10:47:43Z saulius 
;
_cod_original_sg_symbol_H-M 'P 21/c'
_cod_database_code 7100692

loop_
_symmetry_equiv_pos_as_xyz
'x, y, z'
'-x, y+1/2, -z+1/2'
'-x, -y, -z'
'x, -y-1/2, z-1/2'

loop_
_atom_site_label
_atom_site_type_symbol
_atom_site_fract_x
_atom_site_fract_y
_atom_site_fract_z
_atom_site_U_iso_or_equiv
_atom_site_adp_type
_atom_site_occupancy
_atom_site_symmetry_multiplicity
_atom_site_calc_flag
_atom_site_refinement_flags
_atom_site_disorder_assembly
_atom_site_disorder_group
C36 C 0.8328(3) 0.1114(6) 0.23878(19) 0.324(3) Uani 1 1 d DU . .
H36A H 0.8666 0.0656 0.2126 0.389 Uiso 1 1 calc R . .
H36B H 0.7840 0.0602 0.2378 0.389 Uiso 1 1 calc R . .
C37 C 0.8835(4) 0.1200(6) 0.3188(2) 0.385(3) Uani 1 1 d DU . .
H37A H 0.9312 0.1748 0.3217 0.462 Uiso 1 1 calc R . .
H37B H 0.8488 0.1558 0.3472 0.462 Uiso 1 1 calc R . .
C38 C 0.9077(4) -0.0262(6) 0.3383(3) 0.331(3) Uani 1 1 d U . .
H38A H 0.9491 -0.0575 0.3149 0.397 Uiso 1 1 calc R . .
H38B H 0.8611 -0.0838 0.3288 0.397 Uiso 1 1 calc R . .
C39 C 0.9422(4) -0.0200(7) 0.4184(3) 0.360(3) Uani 1 1 d U . .
H39A H 0.9841 0.0449 0.4272 0.540 Uiso 1 1 calc R . .
H39B H 0.9635 -0.1043 0.4333 0.540 Uiso 1 1 calc R . .
H39C H 0.8989 0.0030 0.4410 0.540 Uiso 1 1 calc R . .
B1 B 0.42606(14) 0.8279(2) 0.13738(11) 0.0514(8) Uani 1 1 d . . .
O1 O 0.41962(8) 0.94760(13) 0.17472(6) 0.0591(5) Uani 1 1 d . . .
O2 O 0.37834(8) 0.73070(13) 0.16412(6) 0.0627(5) Uani 1 1 d . . .
N1 N 0.38482(9) 0.85652(15) 0.06323(7) 0.0513(5) Uani 1 1 d . . .
N2 N 0.75693(10) 0.64195(17) 0.15439(9) 0.0745(7) Uani 1 1 d . . .
C1 C 0.44471(12) 1.0598(2) 0.15001(10) 0.0608(7) Uani 1 1 d . . .
C2 C 0.47663(14) 1.1611(2) 0.19098(11) 0.0765(9) Uani 1 1 d . . .
H2 H 0.4794 1.1515 0.2358 0.092 Uiso 1 1 calc R . .
C3 C 0.50320(15) 1.2706(2) 0.16839(12) 0.0948(10) Uani 1 1 d . . .
H3 H 0.5240 1.3366 0.1974 0.114 Uiso 1 1 calc R . .
C4 C 0.50063(14) 1.2884(2) 0.10293(13) 0.0917(10) Uani 1 1 d . . .
H4 H 0.5212 1.3651 0.0878 0.110 Uiso 1 1 calc R . .
C5 C 0.46788(13) 1.1939(2) 0.05931(12) 0.0748(8) Uani 1 1 d . . .
H5 H 0.4648 1.2077 0.0147 0.090 Uiso 1 1 calc R . .
C6 C 0.43898(12) 1.0762(2) 0.08202(10) 0.0602(7) Uani 1 1 d . . .
C7 C 0.39712(12) 0.9766(2) 0.03748(9) 0.0559(7) Uani 1 1 d . . .
C8 C 0.36845(13) 0.9997(2) -0.02772(10) 0.0697(8) Uani 1 1 d . . .
H8 H 0.3768 1.0806 -0.0462 0.084 Uiso 1 1 calc R . .
C9 C 0.32793(14) 0.9032(2) -0.06460(10) 0.0806(9) Uani 1 1 d . . .
H9 H 0.3106 0.9173 -0.1090 0.097 Uiso 1 1 calc R . .
C10 C 0.31205(13) 0.7851(2) -0.03756(10) 0.0693(8) Uani 1 1 d . . .
H10 H 0.2817 0.7214 -0.0628 0.083 Uiso 1 1 calc R . .
C11 C 0.34173(12) 0.7623(2) 0.02747(9) 0.0554(7) Uani 1 1 d . . .
C12 C 0.32798(12) 0.63939(19) 0.06069(10) 0.0562(7) Uani 1 1 d . . .
C13 C 0.29280(14) 0.5273(2) 0.02619(12) 0.0834(9) Uani 1 1 d . . .
H13 H 0.2786 0.5313 -0.0191 0.100 Uiso 1 1 calc R . .
C14 C 0.27924(17) 0.4139(2) 0.05779(13) 0.1059(11) Uani 1 1 d . . .
H14 H 0.2574 0.3410 0.0341 0.127 Uiso 1 1 calc R . .
C15 C 0.29788(16) 0.4081(2) 0.12400(13) 0.1038(11) Uani 1 1 d . . .
H15 H 0.2879 0.3315 0.1456 0.125 Uiso 1 1 calc R . .
C16 C 0.33153(13) 0.5151(2) 0.15940(12) 0.0805(9) Uani 1 1 d . . .
H16 H 0.3442 0.5103 0.2047 0.097 Uiso 1 1 calc R . .
C17 C 0.34632(12) 0.6284(2) 0.12785(10) 0.0586(7) Uani 1 1 d . . .
C18 C 0.51712(12) 0.78153(18) 0.13881(9) 0.0498(7) Uani 1 1 d . . .
C19 C 0.53709(12) 0.66875(19) 0.10718(9) 0.0587(7) Uani 1 1 d . . .
H19 H 0.4958 0.6225 0.0812 0.070 Uiso 1 1 calc R . .
C20 C 0.61518(13) 0.6220(2) 0.11237(11) 0.0689(8) Uani 1 1 d . . .
H20 H 0.6256 0.5462 0.0903 0.083 Uiso 1 1 calc R . .
C21 C 0.67697(12) 0.6881(2) 0.15019(10) 0.0596(7) Uani 1 1 d . . .
C22 C 0.66108(12) 0.8009(2) 0.18088(10) 0.0593(7) Uani 1 1 d . . .
H22 H 0.7029 0.8479 0.2057 0.071 Uiso 1 1 calc R . .
C23 C 0.58312(13) 0.8447(2) 0.17508(9) 0.0585(7) Uani 1 1 d . . .
H23 H 0.5739 0.9216 0.1968 0.070 Uiso 1 1 calc R . .
C24 C 0.77359(13) 0.5054(2) 0.17282(10) 0.0659(8) Uani 1 1 d . . .
C25 C 0.72827(14) 0.4358(2) 0.20945(10) 0.0752(8) Uani 1 1 d . . .
H25 H 0.6843 0.4757 0.2231 0.090 Uiso 1 1 calc R . .
C26 C 0.74658(15) 0.3092(2) 0.22624(12) 0.0853(9) Uani 1 1 d . . .
H26 H 0.7152 0.2633 0.2514 0.102 Uiso 1 1 calc R . .
C27 C 0.80946(17) 0.2500(2) 0.20693(12) 0.0907(10) Uani 1 1 d . . .
C28 C 0.85603(15) 0.3150(2) 0.16911(12) 0.0874(10) Uani 1 1 d . . .
H28 H 0.8993 0.2726 0.1555 0.105 Uiso 1 1 calc R . .
C29 C 0.83856(14) 0.4411(2) 0.15170(11) 0.0799(9) Uani 1 1 d . . .
H29 H 0.8696 0.4855 0.1257 0.096 Uiso 1 1 calc R . .
C30 C 0.82014(13) 0.7320(2) 0.15141(12) 0.0785(9) Uani 1 1 d . . .
C31 C 0.88792(18) 0.7341(3) 0.19852(17) 0.1366(14) Uani 1 1 d . . .
H31 H 0.8958 0.6706 0.2312 0.164 Uiso 1 1 calc R . .
C32 C 0.94560(19) 0.8336(3) 0.1969(2) 0.1780(18) Uani 1 1 d . . .
H32 H 0.9891 0.8416 0.2311 0.214 Uiso 1 1 calc R . .
C33 C 0.93784(18) 0.9186(3) 0.1452(2) 0.1548(16) Uani 1 1 d . . .
C34 C 0.87350(16) 0.9127(3) 0.09961(15) 0.1194(12) Uani 1 1 d . . .
H34 H 0.8683 0.9721 0.0651 0.143 Uiso 1 1 calc R . .
C35 C 0.81446(15) 0.8230(2) 0.10110(13) 0.0957(10) Uani 1 1 d . . .
H35 H 0.7695 0.8224 0.0680 0.115 Uiso 1 1 calc R . .
C41 C 1.0767(3) 0.9645(5) 0.1151(2) 0.229(2) Uiso 1 1 d . . .
H41A H 1.0614 0.9315 0.0709 0.275 Uiso 1 1 calc R . .
H41B H 1.1005 0.8932 0.1428 0.275 Uiso 1 1 calc R . .
C42 C 1.1410(3) 1.0855(5) 0.1168(2) 0.238(2) Uiso 1 1 d . . .
H42A H 1.1195 1.1537 0.0860 0.286 Uiso 1 1 calc R . .
H42B H 1.1534 1.1233 0.1602 0.286 Uiso 1 1 calc R . .
C43 C 1.2171(2) 1.0222(4) 0.09709(19) 0.1818(16) Uiso 1 1 d . . .
H43A H 1.2609 1.0258 0.1334 0.273 Uiso 1 1 calc R . .
H43B H 1.2317 1.0693 0.0608 0.273 Uiso 1 1 calc R . .
H43C H 1.2060 0.9323 0.0848 0.273 Uiso 1 1 calc R . .
C40 C 1.0039(3) 1.0176(4) 0.1395(2) 0.224(2) Uiso 1 1 d . . .
H40A H 0.9807 1.0873 0.1102 0.269 Uiso 1 1 calc R . .
H40B H 1.0216 1.0567 0.1821 0.269 Uiso 1 1 calc R . .

loop_
_atom_site_aniso_label
_atom_site_aniso_U_11
_atom_site_aniso_U_22
_atom_site_aniso_U_33
_atom_site_aniso_U_23
_atom_site_aniso_U_13
_atom_site_aniso_U_12
C36 0.326(4) 0.333(4) 0.314(4) -0.027(4) 0.059(3) 0.009(4)
C37 0.384(5) 0.379(5) 0.387(5) 0.006(4) 0.053(4) 0.008(4)
C38 0.329(4) 0.335(4) 0.337(4) 0.014(4) 0.079(3) -0.001(4)
C39 0.325(4) 0.395(5) 0.364(5) -0.018(4) 0.073(4) -0.008(4)
B1 0.0472(15) 0.0649(15) 0.0418(12) 0.0060(13) 0.0066(11) -0.0058(14)
O1 0.0678(9) 0.0621(8) 0.0478(8) -0.0063(7) 0.0114(7) 0.0046(8)
O2 0.0559(9) 0.0828(9) 0.0482(8) 0.0074(8) 0.0062(7) -0.0118(8)
N1 0.0418(10) 0.0724(11) 0.0371(9) 0.0000(9) -0.0003(8) -0.0024(9)
N2 0.0368(10) 0.0757(12) 0.1090(14) 0.0160(12) 0.0072(10) 0.0048(10)
C1 0.0525(14) 0.0670(13) 0.0620(13) -0.0090(12) 0.0072(11) 0.0144(12)
C2 0.0906(17) 0.0710(15) 0.0672(14) -0.0176(13) 0.0111(13) 0.0033(15)
C3 0.104(2) 0.0720(15) 0.113(2) -0.0154(16) 0.0310(16) -0.0007(16)
C4 0.0842(17) 0.0484(13) 0.146(2) -0.0007(16) 0.0287(16) -0.0141(14)
C5 0.0806(17) 0.0620(13) 0.0819(15) 0.0114(13) 0.0148(13) -0.0061(14)
C6 0.0454(13) 0.0685(13) 0.0674(13) -0.0061(13) 0.0121(11) 0.0084(12)
C7 0.0578(14) 0.0679(13) 0.0433(11) 0.0112(11) 0.0118(10) 0.0071(12)
C8 0.0696(16) 0.0757(15) 0.0623(14) 0.0065(13) 0.0071(12) -0.0075(14)
C9 0.0867(18) 0.1119(19) 0.0387(12) 0.0102(14) -0.0021(12) 0.0103(17)
C10 0.0676(16) 0.0810(16) 0.0512(13) 0.0001(13) -0.0124(12) 0.0009(14)
C11 0.0451(13) 0.0745(13) 0.0430(12) -0.0013(11) -0.0025(10) 0.0025(12)
C12 0.0441(13) 0.0657(13) 0.0561(12) -0.0084(12) 0.0013(10) -0.0047(12)
C13 0.0874(18) 0.0893(16) 0.0720(16) -0.0163(14) 0.0096(14) 0.0056(16)
C14 0.129(2) 0.0694(15) 0.113(2) 0.0015(17) 0.0020(19) -0.0299(17)
C15 0.119(2) 0.0743(16) 0.116(2) 0.0197(17) 0.0153(17) -0.0288(17)
C16 0.0747(17) 0.0921(17) 0.0736(16) 0.0128(14) 0.0093(13) -0.0132(15)
C17 0.0560(14) 0.0593(13) 0.0604(13) 0.0061(12) 0.0098(11) -0.0056(12)
C18 0.0580(13) 0.0475(11) 0.0416(11) 0.0065(10) 0.0022(10) -0.0023(11)
C19 0.0467(13) 0.0662(13) 0.0607(13) -0.0106(12) 0.0022(11) -0.0010(12)
C20 0.0513(14) 0.0714(14) 0.0812(15) -0.0137(13) 0.0035(12) 0.0015(13)
C21 0.0434(13) 0.0683(13) 0.0657(14) -0.0014(12) 0.0058(11) -0.0033(12)
C22 0.0396(13) 0.0741(14) 0.0603(13) -0.0052(12) -0.0021(11) -0.0087(12)
C23 0.0635(14) 0.0626(13) 0.0460(12) -0.0015(11) -0.0005(11) -0.0014(13)
C24 0.0483(14) 0.0881(16) 0.0548(13) -0.0064(13) -0.0094(11) 0.0161(13)
C25 0.0647(15) 0.0891(16) 0.0750(14) 0.0083(14) 0.0212(12) 0.0050(15)
C26 0.0796(18) 0.0788(16) 0.0958(18) 0.0144(15) 0.0104(14) 0.0099(15)
C27 0.103(2) 0.0758(16) 0.0829(17) 0.0128(15) -0.0136(16) 0.0119(17)
C28 0.0733(17) 0.0935(17) 0.0878(18) -0.0099(16) -0.0073(14) 0.0232(16)
C29 0.0550(15) 0.1044(18) 0.0779(16) -0.0030(16) 0.0047(12) 0.0030(16)
C30 0.0307(13) 0.0993(17) 0.0990(18) 0.0013(16) -0.0070(13) -0.0108(14)
C31 0.093(2) 0.120(2) 0.175(3) 0.047(2) -0.039(2) -0.027(2)
C32 0.079(2) 0.171(3) 0.256(4) 0.054(3) -0.050(3) -0.055(2)
C33 0.086(2) 0.117(2) 0.258(4) 0.024(3) 0.022(2) -0.0546(19)
C34 0.0690(19) 0.117(2) 0.166(3) 0.036(2) 0.0030(19) -0.0192(18)
C35 0.0678(17) 0.0983(18) 0.121(2) 0.0351(17) 0.0152(15) -0.0051(16)

loop_
_geom_bond_atom_site_label_1
_geom_bond_atom_site_label_2
_geom_bond_distance
_geom_bond_site_symmetry_2
_geom_bond_publ_flag
C36 C27 1.580(6) . ?
C36 C37 1.735(5) . ?
C37 C38 1.577(8) . ?
C38 C39 1.666(8) . ?
B1 O2 1.444(3) . ?
B1 O1 1.458(3) . ?
B1 C18 1.598(3) . ?
B1 N1 1.603(3) . ?
O1 C1 1.350(2) . ?
O2 C17 1.342(2) . ?
N1 C11 1.346(2) . ?
N1 C7 1.364(3) . ?
N2 C21 1.413(3) . ?
N2 C30 1.413(3) . ?
N2 C24 1.457(3) . ?
C1 C2 1.385(3) . ?
C1 C6 1.409(3) . ?
C2 C3 1.317(3) . ?
C3 C4 1.365(4) . ?
C4 C5 1.370(3) . ?
C5 C6 1.405(3) . ?
C6 C7 1.468(3) . ?
C7 C8 1.377(3) . ?
C8 C9 1.355(3) . ?
C9 C10 1.373(3) . ?
C10 C11 1.377(3) . ?
C11 C12 1.467(3) . ?
C12 C17 1.380(3) . ?
C12 C13 1.421(3) . ?
C13 C14 1.367(3) . ?
C14 C15 1.358(3) . ?
C15 C16 1.380(3) . ?
C16 C17 1.371(3) . ?
C18 C23 1.388(3) . ?
C18 C19 1.393(3) . ?
C19 C20 1.383(3) . ?
C20 C21 1.367(3) . ?
C21 C22 1.362(3) . ?
C22 C23 1.370(3) . ?
C24 C25 1.364(3) . ?
C24 C29 1.407(3) . ?
C25 C26 1.357(3) . ?
C26 C27 1.337(4) . ?
C27 C28 1.371(4) . ?
C28 C29 1.353(3) . ?
C30 C31 1.368(4) . ?
C30 C35 1.388(3) . ?
C31 C32 1.407(4) . ?
C32 C33 1.368(5) . ?
C33 C34 1.311(4) . ?
C33 C40 1.520(5) . ?
C34 C35 1.353(4) . ?
C41 C40 1.504(6) . ?
C41 C42 1.636(6) . ?
C42 C43 1.549(6) . ?
